data_4134470
loop_
_publ_author_name
'Pan, Chun-Ya'
'Yang, Xin-Rui'
'Xiong, Lin'
'Lu, Zhong-Wei'
'Zhen, Bo-Yu'
'Sui, Xin'
'Deng, Xue-Bin'
'Chen, Ling'
'Wu, Li-Ming'

_publ_section_title
;
 Solid-State Nonlinear Optical Switch with the Widest Switching
 Temperature Range Owing to Its Continuously Tunable <i>T</i><sub>c</sub>.
;
_journal_issue 13
_journal_name_full 'Journal of the American Chemical Society'
_journal_page_first 6423
_journal_page_last 6431
_journal_paper_doi 10.1021/jacs.0c01741
_journal_volume 142
_journal_year 2020
_chemical_formula_sum 'F H8 N2 O3 P'
_chemical_formula_weight 134.05
_space_group_IT_number 33
_space_group_name_Hall 'P 2c -2n'
_space_group_name_H-M_alt 'P n a 21'
_symmetry_cell_setting orthorhombic
_symmetry_space_group_name_H-M 'P n a 21'
_atom_sites_solution_hydrogens none
_atom_sites_solution_primary direct
_atom_sites_solution_secondary difmap
_audit_creation_method SHELXL-97
_cell_angle_alpha 90.00
_cell_angle_beta 90.00
_cell_angle_gamma 90.00
_cell_formula_units_Z 4
_cell_length_a 7.9411(3)
_cell_length_b 11.3394(5)
_cell_length_c 6.0330(3)
_cell_measurement_reflns_used 4776
_cell_measurement_temperature 307(2)
_cell_measurement_theta_max 27.47
_cell_measurement_theta_min 3.13
_cell_volume 543.26(4)
_computing_structure_refinement 'SHELXL-97 (Sheldrick, 1997)'
_computing_structure_solution 'SHELXS-97 (Sheldrick, 1990)'
_diffrn_ambient_temperature 307(2)
_diffrn_measured_fraction_theta_full 0.997
_diffrn_measured_fraction_theta_max 0.997
_diffrn_measurement_device_type 'CCD area detector'
_diffrn_measurement_method 'phi and omega scans'
_diffrn_radiation_monochromator graphite
_diffrn_radiation_source 'fine-focus sealed tube'
_diffrn_radiation_type MoK\a
_diffrn_radiation_wavelength 0.71073
_diffrn_reflns_av_R_equivalents 0.0754
_diffrn_reflns_av_sigmaI/netI 0.0368
_diffrn_reflns_limit_h_max 10
_diffrn_reflns_limit_h_min -10
_diffrn_reflns_limit_k_max 14
_diffrn_reflns_limit_k_min -14
_diffrn_reflns_limit_l_max 7
_diffrn_reflns_limit_l_min -7
_diffrn_reflns_number 11130
_diffrn_reflns_theta_full 27.51
_diffrn_reflns_theta_max 27.51
_diffrn_reflns_theta_min 3.13
_exptl_absorpt_coefficient_mu 0.444
_exptl_absorpt_correction_T_max 0.7456
_exptl_absorpt_correction_T_min 0.6602
_exptl_absorpt_correction_type multi-scan
_exptl_crystal_colour colorless
_exptl_crystal_density_diffrn 1.639
_exptl_crystal_density_method 'not measured'
_exptl_crystal_description block
_exptl_crystal_F_000 280
_exptl_crystal_size_max 0.05
_exptl_crystal_size_mid 0.03
_exptl_crystal_size_min 0.02
_refine_diff_density_max 0.310
_refine_diff_density_min -0.550
_refine_diff_density_rms 0.130
_refine_ls_abs_structure_details 'Flack H D (1983), Acta Cryst. A39, 876-881'
_refine_ls_abs_structure_Flack 0.00
_refine_ls_extinction_method none
_refine_ls_goodness_of_fit_ref 1.210
_refine_ls_hydrogen_treatment none
_refine_ls_matrix_type full
_refine_ls_number_parameters 96
_refine_ls_number_reflns 1242
_refine_ls_number_restraints 39
_refine_ls_restrained_S_all 1.200
_refine_ls_R_factor_all 0.0507
_refine_ls_R_factor_gt 0.0428
_refine_ls_shift/su_max 0.000
_refine_ls_shift/su_mean 0.000
_refine_ls_structure_factor_coef Fsqd
_refine_ls_weighting_details 'calc w=1/[\s^2^(Fo^2^)+(0.0565P)^2^+0.0000P] where P=(Fo^2^+2Fc^2^)/3'
_refine_ls_weighting_scheme calc
_refine_ls_wR_factor_gt 0.0950
_refine_ls_wR_factor_ref 0.0999
_reflns_number_gt 1107
_reflns_number_total 1242
_reflns_threshold_expression >2sigma(I)
_cod_data_source_file (NH4)2PO3F.cif
_cod_data_source_block (NH4)2PO3F-HTP-300K
_cod_depositor_comments
;
The following automatic conversions were performed:

data item '_symmetry_cell_setting' value 'Orthorhombic' was changed
to 'orthorhombic' in accordance with the
/home/data/users/saulius/crontab/automatic-downloads/rss-feeds/ACS/lib/dictionaries/cif_core.dic
dictionary named 'cif_core.dic' version 2.4.2 last updated on
2011-04-26.

Automatic conversion script
Id: cif_fix_values 7556 2019-12-06 15:28:31Z antanas 

 Adding full bibliography for 4134470--4134505.cif.
;
_cod_original_sg_symbol_H-M Pna2(1)
_cod_original_formula_sum 'H8 F N2 O3 P'
_cod_database_code 4134470

loop_
_symmetry_equiv_pos_as_xyz
'x, y, z'
'-x, -y, z+1/2'
'x+1/2, -y+1/2, z'
'-x+1/2, y+1/2, z+1/2'

loop_
_atom_site_label
_atom_site_type_symbol
_atom_site_fract_x
_atom_site_fract_y
_atom_site_fract_z
_atom_site_U_iso_or_equiv
_atom_site_adp_type
_atom_site_occupancy
_atom_site_symmetry_multiplicity
_atom_site_calc_flag
_atom_site_refinement_flags
_atom_site_disorder_assembly
_atom_site_disorder_group
P P 0.18978(7) 0.12602(5) 0.08440(12) 0.01737(19) Uani 1 1 d . . .
F F -0.00009(17) 0.08230(15) 0.0909(5) 0.0379(4) Uani 1 1 d . . .
N2 N 0.0897(3) -0.19177(19) 0.0939(7) 0.0303(5) Uani 1 1 d D . .
N1 N 0.6413(3) 0.0398(2) 0.1013(6) 0.0257(5) Uani 1 1 d D . .
O1 O 0.2865(2) 0.01775(19) 0.1560(4) 0.0271(5) Uani 1 1 d . . .
O2 O 0.1958(3) 0.2271(2) 0.2424(4) 0.0355(6) Uani 1 1 d . . .
O3 O 0.2185(3) 0.15539(19) -0.1558(4) 0.0287(5) Uani 1 1 d . . .
H1 H 0.5309(19) 0.031(2) 0.111(5) 0.027(8) Uiso 1 1 d D . .
H2 H 0.669(4) 0.025(3) -0.030(3) 0.038(12) Uiso 1 1 d D . .
H8 H 0.140(3) -0.1277(17) 0.078(6) 0.039(9) Uiso 1 1 d D . .
H3 H 0.684(3) -0.010(2) 0.191(4) 0.034(11) Uiso 1 1 d D . .
H5 H -0.004(3) -0.183(3) 0.152(5) 0.062(14) Uiso 1 1 d D . .
H6 H 0.149(3) -0.234(3) 0.185(5) 0.037(10) Uiso 1 1 d D . .
H7 H 0.084(4) -0.228(3) -0.025(4) 0.056(14) Uiso 1 1 d D . .
H4 H 0.666(3) 0.1090(17) 0.142(5) 0.042(11) Uiso 1 1 d D . .

loop_
_atom_site_aniso_label
_atom_site_aniso_U_11
_atom_site_aniso_U_22
_atom_site_aniso_U_33
_atom_site_aniso_U_23
_atom_site_aniso_U_13
_atom_site_aniso_U_12
P 0.0169(3) 0.0176(3) 0.0177(3) 0.0008(3) -0.0001(3) -0.0012(2)
F 0.0170(7) 0.0413(9) 0.0555(10) 0.0043(14) 0.0017(11) -0.0027(6)
N2 0.0316(12) 0.0249(11) 0.0345(13) 0.0024(17) 0.0036(15) 0.0020(10)
N1 0.0230(10) 0.0282(12) 0.0259(14) 0.0032(14) -0.0016(14) 0.0010(9)
O1 0.0238(9) 0.0254(10) 0.0322(11) 0.0062(8) -0.0019(7) 0.0015(8)
O2 0.0489(14) 0.0275(12) 0.0300(11) -0.0088(9) -0.0015(10) 0.0003(9)
O3 0.0359(10) 0.0294(10) 0.0209(11) 0.0043(9) 0.0014(9) -0.0016(9)

loop_
_atom_type_symbol
_atom_type_description
_atom_type_scat_dispersion_real
_atom_type_scat_dispersion_imag
_atom_type_scat_source
N N 0.0061 0.0033 'International Tables Vol C Tables 4.2.6.8 and 6.1.1.4'
H H 0.0000 0.0000 'International Tables Vol C Tables 4.2.6.8 and 6.1.1.4'
O O 0.0106 0.0060 'International Tables Vol C Tables 4.2.6.8 and 6.1.1.4'
F F 0.0171 0.0103 'International Tables Vol C Tables 4.2.6.8 and 6.1.1.4'
P P 0.1023 0.0942 'International Tables Vol C Tables 4.2.6.8 and 6.1.1.4'

loop_
_geom_angle_atom_site_label_1
_geom_angle_atom_site_label_2
_geom_angle_atom_site_label_3
_geom_angle
_geom_angle_site_symmetry_1
_geom_angle_site_symmetry_3
_geom_angle_publ_flag
O2 P O3 116.15(13) . . ?
O2 P O1 115.19(14) . . ?
O3 P O1 112.22(13) . . ?
O2 P F 104.74(13) . . ?
O3 P F 103.70(14) . . ?
O1 P F 102.81(10) . . ?
H8 N2 H5 112(2) . . ?
H8 N2 H6 107.0(19) . . ?
H5 N2 H6 107(2) . . ?
H8 N2 H7 111(2) . . ?
H5 N2 H7 112(2) . . ?
H6 N2 H7 107.9(19) . . ?
H1 N1 H2 107.4(19) . . ?
H1 N1 H3 106.3(18) . . ?
H2 N1 H3 111.1(19) . . ?
H1 N1 H4 108.7(18) . . ?
H2 N1 H4 113(2) . . ?
H3 N1 H4 109.7(19) . . ?

loop_
_geom_bond_atom_site_label_1
_geom_bond_atom_site_label_2
_geom_bond_distance
_geom_bond_site_symmetry_2
_geom_bond_publ_flag
P O2 1.491(2) . ?
P O3 1.504(2) . ?
P O1 1.511(2) . ?
P F 1.5877(15) . ?
N2 H8 0.834(16) . ?
N2 H5 0.828(17) . ?
N2 H6 0.867(17) . ?
N2 H7 0.828(17) . ?
N1 H1 0.884(15) . ?
N1 H2 0.839(17) . ?
N1 H3 0.856(17) . ?
N1 H4 0.846(16) . ?

loop_
_geom_hbond_atom_site_label_D
_geom_hbond_atom_site_label_H
_geom_hbond_atom_site_label_A
_geom_hbond_distance_DH
_geom_hbond_distance_HA
_geom_hbond_distance_DA
_geom_hbond_angle_DHA
_geom_hbond_site_symmetry_A
N2 H8 O1 0.834(16) 2.07(2) 2.868(3) 159(4) .
N1 H1 O1 0.884(15) 1.966(16) 2.848(3) 175(3) .
N2 H8 F 0.834(16) 2.63(2) 3.188(3) 126(2) .
N1 H2 O1 0.839(17) 1.988(18) 2.824(4) 174(3) 2_654
N1 H3 O3 0.856(17) 2.039(18) 2.879(3) 167(3) 2_655
N2 H5 O3 0.828(17) 2.085(19) 2.905(4) 171(3) 2
N2 H6 O3 0.867(17) 1.899(18) 2.758(4) 170(3) 4_545
N2 H7 O2 0.828(17) 2.30(3) 2.872(4) 127(3) 4_544
N2 H7 O2 0.828(17) 2.63(3) 3.130(4) 121(3) 2_554
N1 H4 O2 0.846(16) 1.969(17) 2.810(3) 173(3) 3
